data_4336793
loop_
_publ_author_name
'Michael K. Coggins'
'Santiago Toledo'
'Julie A. Kovacs'

_publ_contact_author_address
;
Department of Chemistry
University of Washington
Seattle
Washington, 98195, USA
;
_publ_contact_author_email kaminsky@chem.washington.edu
_publ_contact_author_fax 00(206)6858665
_publ_contact_author_name 'Werner Kaminsky'
_publ_contact_author_phone 00(206)5437585
_publ_section_title
;
 Isolation and Characterization of a Dihydroxo-Bridged
 Iron(III,III)(\m-OH)2 Diamond Core Derived from Dioxygen
;
_journal_name_full 'Inorganic Chemistry'
_journal_page_first 13325
_journal_page_last 13331
_journal_paper_doi 10.1021/ic4010906
_journal_volume 52
_journal_year 2013
_chemical_formula_moiety 'C42 H60 Fe2 N8 O4, 2(F6 P), 2(C3 H5 N)'
_chemical_formula_sum 'C48 H70 F12 Fe2 N10 O4 P2'
_chemical_formula_weight 1252.78
_chemical_name_common michael091
_chemical_name_systematic
;
 michael091
;
_space_group_IT_number 2
_symmetry_cell_setting triclinic
_symmetry_Int_Tables_number 2
_symmetry_space_group_name_Hall '-P 1'
_symmetry_space_group_name_H-M 'P -1'
_atom_sites_solution_hydrogens geom
_atom_sites_solution_primary direct
_atom_sites_solution_secondary difmap
_audit_conform_dict_location ftp://ftp.iucr.org/pub/cif_core.dic
_audit_conform_dict_name cif_core.dic
_audit_conform_dict_version 2.4
_audit_creation_date 2012-09-14T14:26:05-00:00
_audit_creation_method 'WinGX routine CIF_UPDATE'
_cell_angle_alpha 70.554(9)
_cell_angle_beta 66.281(9)
_cell_angle_gamma 87.391(10)
_cell_formula_units_Z 1
_cell_length_a 11.237(2)
_cell_length_b 11.403(2)
_cell_length_c 13.334(2)
_cell_measurement_reflns_used 211
_cell_measurement_temperature 100(2)
_cell_measurement_theta_max 20
_cell_measurement_theta_min 3
_cell_volume 1467.3(5)
_computing_cell_refinement 'SAINT (Bruker, 2007)'
_computing_data_collection 'APEX2 (Bruker, 2007)'
_computing_data_reduction 'SAINT (Bruker, 2007)'
_computing_molecular_graphics 'ORTEP-3 for Windows (Farrugia, 1997)'
_computing_publication_material 'SHELXL-97 (Sheldrick, 1997)'
_computing_structure_refinement 'SHELXL-97 (Sheldrick, 2008)'
_computing_structure_solution 'SHELXS97 (Sheldrick, 1997)'
_diffrn_ambient_temperature 100(2)
_diffrn_measured_fraction_theta_full 0.999
_diffrn_measured_fraction_theta_max 0.99
_diffrn_measurement_device_type 'Bruker APEXII CCD area-detector'
_diffrn_measurement_method '\f and \w scans'
_diffrn_radiation_monochromator graphite
_diffrn_radiation_type MoK\a
_diffrn_radiation_wavelength 0.71073
_diffrn_reflns_av_R_equivalents 0.0512
_diffrn_reflns_av_unetI/netI 0.0464
_diffrn_reflns_limit_h_max 14
_diffrn_reflns_limit_h_min -15
_diffrn_reflns_limit_k_max 15
_diffrn_reflns_limit_k_min -15
_diffrn_reflns_limit_l_max 17
_diffrn_reflns_limit_l_min -17
_diffrn_reflns_number 51770
_diffrn_reflns_theta_full 25
_diffrn_reflns_theta_max 28.38
_diffrn_reflns_theta_min 1.78
_diffrn_source 'fine-focus sealed tube'
_exptl_absorpt_coefficient_mu 0.637
_exptl_absorpt_correction_T_max 0.9391
_exptl_absorpt_correction_T_min 0.8833
_exptl_absorpt_correction_type multi-scan
_exptl_absorpt_process_details '(SADABS; Bruker, 2007)'
_exptl_crystal_colour orange
_exptl_crystal_density_diffrn 1.418
_exptl_crystal_description piece
_exptl_crystal_F_000 650
_exptl_crystal_size_max 0.2
_exptl_crystal_size_mid 0.1
_exptl_crystal_size_min 0.1
_refine_diff_density_max 0.353
_refine_diff_density_min -0.293
_refine_diff_density_rms 0.065
_refine_ls_extinction_method none
_refine_ls_goodness_of_fit_ref 1.007
_refine_ls_hydrogen_treatment mixed
_refine_ls_matrix_type full
_refine_ls_number_parameters 361
_refine_ls_number_reflns 7264
_refine_ls_number_restraints 0
_refine_ls_restrained_S_all 1.007
_refine_ls_R_factor_all 0.0608
_refine_ls_R_factor_gt 0.0366
_refine_ls_shift/su_max 0.014
_refine_ls_shift/su_mean 0
_refine_ls_structure_factor_coef Fsqd
_refine_ls_weighting_details 'calc w=1/[\s^2^(Fo^2^)+(0.0261P)^2^+1.0790P] where P=(Fo^2^+2Fc^2^)/3'
_refine_ls_weighting_scheme calc
_refine_ls_wR_factor_gt 0.0708
_refine_ls_wR_factor_ref 0.0796
_reflns_number_gt 5530
_reflns_number_total 7264
_reflns_threshold_expression >2\s(I)
_cod_data_source_file ic4010906_si_002.cif
_cod_data_source_block michael091_0m
_cod_database_code 4336793

loop_
_symmetry_equiv_pos_as_xyz
'x, y, z'
'-x, -y, -z'

loop_
_atom_site_label
_atom_site_type_symbol
_atom_site_fract_x
_atom_site_fract_y
_atom_site_fract_z
_atom_site_U_iso_or_equiv
_atom_site_adp_type
_atom_site_occupancy
_atom_site_symmetry_multiplicity
_atom_site_calc_flag
_atom_site_refinement_flags
C1 C 0.27233(18) 0.31142(17) 0.58100(16) 0.0179(4) Uani 1 1 d .
C2 C 0.41988(19) 0.30953(19) 0.5170(2) 0.0266(5) Uani 1 1 d .
H2A H 0.4409 0.3163 0.4363 0.04 Uiso 1 1 calc R
H2B H 0.4468 0.231 0.5565 0.04 Uiso 1 1 calc R
H2C H 0.4664 0.3801 0.5171 0.04 Uiso 1 1 calc R
C3 C 0.2357(2) 0.3044(2) 0.70690(18) 0.0295(5) Uani 1 1 d .
H3A H 0.2761 0.379 0.7065 0.044 Uiso 1 1 calc R
H3B H 0.2671 0.2297 0.7473 0.044 Uiso 1 1 calc R
H3C H 0.1405 0.3 0.7474 0.044 Uiso 1 1 calc R
C4 C 0.20101(18) 0.20037(17) 0.58122(16) 0.0167(4) Uani 1 1 d .
C5 C 0.2164(2) 0.06814(18) 0.64264(19) 0.0261(5) Uani 1 1 d .
H5A H 0.1326 0.0277 0.7069 0.039 Uiso 1 1 calc R
H5B H 0.2821 0.0675 0.6737 0.039 Uiso 1 1 calc R
H5C H 0.2444 0.0227 0.5875 0.039 Uiso 1 1 calc R
C6 C 0.05120(18) 0.13738(16) 0.51613(16) 0.0166(4) Uani 1 1 d .
H6A H -0.0036 0.0779 0.5945 0.02 Uiso 1 1 calc R
H6B H 0.1097 0.0898 0.4693 0.02 Uiso 1 1 calc R
C7 C -0.03486(18) 0.20774(16) 0.45695(16) 0.0160(4) Uani 1 1 d .
H7A H -0.0589 0.1566 0.4195 0.019 Uiso 1 1 calc R
H7B H -0.1163 0.2221 0.5162 0.019 Uiso 1 1 calc R
C8 C -0.05731(18) 0.40909(17) 0.32586(16) 0.0154(4) Uani 1 1 d .
H8A H -0.0078 0.4892 0.2667 0.018 Uiso 1 1 calc R
H8B H -0.1247 0.4283 0.3923 0.018 Uiso 1 1 calc R
C9 C -0.12506(18) 0.35116(17) 0.27331(16) 0.0156(4) Uani 1 1 d .
C10 C -0.25106(19) 0.29207(18) 0.33868(17) 0.0203(4) Uani 1 1 d .
H10 H -0.2974 0.2884 0.4172 0.024 Uiso 1 1 calc R
C11 C -0.3082(2) 0.23841(19) 0.28721(18) 0.0231(4) Uani 1 1 d .
H11 H -0.3941 0.1966 0.3301 0.028 Uiso 1 1 calc R
C12 C -0.2379(2) 0.24672(18) 0.17220(18) 0.0226(4) Uani 1 1 d .
H12 H -0.2751 0.2107 0.1352 0.027 Uiso 1 1 calc R
C13 C -0.1128(2) 0.30805(17) 0.11179(17) 0.0206(4) Uani 1 1 d .
C14 C -0.0333(2) 0.3220(2) -0.01407(18) 0.0305(5) Uani 1 1 d .
H14A H -0.0357 0.4066 -0.0641 0.046 Uiso 1 1 calc R
H14B H -0.0698 0.2608 -0.0338 0.046 Uiso 1 1 calc R
H14C H 0.0573 0.3076 -0.0261 0.046 Uiso 1 1 calc R
C15 C 0.14767(18) 0.31199(17) 0.26898(15) 0.0157(4) Uani 1 1 d .
H15A H 0.1171 0.2894 0.2171 0.019 Uiso 1 1 calc R
H15B H 0.195 0.2433 0.2989 0.019 Uiso 1 1 calc R
C16 C 0.23737(18) 0.43149(17) 0.20194(16) 0.0167(4) Uani 1 1 d .
C17 C 0.29287(19) 0.47957(19) 0.08149(17) 0.0217(4) Uani 1 1 d .
H17 H 0.2718 0.4405 0.0372 0.026 Uiso 1 1 calc R
C18 C 0.3803(2) 0.58659(19) 0.02697(17) 0.0258(5) Uani 1 1 d .
H18 H 0.4192 0.623 -0.0557 0.031 Uiso 1 1 calc R
C19 C 0.4102(2) 0.63939(18) 0.09445(18) 0.0253(5) Uani 1 1 d .
H19 H 0.4718 0.7112 0.0579 0.03 Uiso 1 1 calc R
C20 C 0.35071(19) 0.58828(17) 0.21556(17) 0.0204(4) Uani 1 1 d .
C21 C 0.3814(2) 0.64480(19) 0.29027(19) 0.0279(5) Uani 1 1 d .
H21A H 0.3107 0.6938 0.3209 0.042 Uiso 1 1 calc R
H21B H 0.4636 0.6994 0.2434 0.042 Uiso 1 1 calc R
H21C H 0.3899 0.5781 0.3553 0.042 Uiso 1 1 calc R
C22 C 0.2468(4) 0.1102(3) 0.0152(3) 0.0656(9) Uani 1 1 d .
H22A H 0.1565 0.1188 0.0233 0.098 Uiso 1 1 calc R
H22B H 0.3063 0.1702 -0.0596 0.098 Uiso 1 1 calc R
H22C H 0.2569 0.1267 0.0791 0.098 Uiso 1 1 calc R
C23 C 0.2782(3) -0.0194(3) 0.0194(2) 0.0489(7) Uani 1 1 d .
H23A H 0.2742 -0.0328 -0.0489 0.059 Uiso 1 1 calc R
H23B H 0.369 -0.0275 0.0127 0.059 Uiso 1 1 calc R
C24 C 0.1914(2) -0.1167(2) 0.12505(19) 0.0279(5) Uani 1 1 d .
N1 N 0.12841(15) 0.23002(13) 0.52586(13) 0.0141(3) Uani 1 1 d .
N9 N 0.03415(14) 0.32948(13) 0.36780(12) 0.0131(3) Uani 1 1 d .
N13 N 0.26222(15) 0.48596(14) 0.26839(13) 0.0160(3) Uani 1 1 d .
N15 N -0.05590(16) 0.35937(14) 0.16142(13) 0.0185(3) Uani 1 1 d .
N21 N 0.1231(2) -0.19220(18) 0.20666(17) 0.0348(5) Uani 1 1 d .
F1 F 0.56165(15) -0.15236(12) -0.16598(12) 0.0462(4) Uani 1 1 d .
F2 F 0.62576(13) -0.10340(14) -0.35882(13) 0.0465(4) Uani 1 1 d .
F3 F 0.57612(12) 0.05140(12) -0.18691(11) 0.0356(3) Uani 1 1 d .
F4 F 0.75023(11) -0.02914(11) -0.29140(11) 0.0318(3) Uani 1 1 d .
F5 F 0.45221(12) -0.01946(13) -0.25676(12) 0.0370(3) Uani 1 1 d .
F6 F 0.64066(14) 0.10275(13) -0.38091(12) 0.0449(4) Uani 1 1 d .
P1 P 0.60065(5) -0.02489(5) -0.27389(4) 0.01790(11) Uani 1 1 d .
Fe1 Fe 0.11839(3) 0.42342(2) 0.45271(2) 0.01237(7) Uani 1 1 d .
O1 O 0.05977(13) 0.59226(12) 0.42012(11) 0.0150(3) Uani 1 1 d .
O2 O 0.23418(12) 0.42302(11) 0.52186(11) 0.0169(3) Uani 1 1 d .
H1O H 0.079(2) 0.641(2) 0.364(2) 0.025 Uiso 1 1 d .

loop_
_atom_site_aniso_label
_atom_site_aniso_U_11
_atom_site_aniso_U_22
_atom_site_aniso_U_33
_atom_site_aniso_U_23
_atom_site_aniso_U_13
_atom_site_aniso_U_12
C1 0.0172(10) 0.0191(9) 0.0223(10) -0.0087(8) -0.0121(8) 0.0055(8)
C2 0.0191(11) 0.0234(11) 0.0401(13) -0.0111(10) -0.0152(10) 0.0060(9)
C3 0.0391(13) 0.0317(12) 0.0263(11) -0.0123(10) -0.0202(10) 0.0064(10)
C4 0.0168(10) 0.0164(9) 0.0158(9) -0.0059(7) -0.0056(8) 0.0035(7)
C5 0.0300(12) 0.0190(10) 0.0310(11) -0.0024(9) -0.0195(10) 0.0051(9)
C6 0.0193(10) 0.0104(8) 0.0195(9) -0.0041(7) -0.0079(8) -0.0011(7)
C7 0.0173(10) 0.0116(9) 0.0189(9) -0.0044(7) -0.0078(8) -0.0012(7)
C8 0.0155(9) 0.0146(9) 0.0176(9) -0.0065(7) -0.0076(8) 0.0033(7)
C9 0.0176(10) 0.0136(9) 0.0182(9) -0.0054(7) -0.0100(8) 0.0046(7)
C10 0.0191(10) 0.0220(10) 0.0203(10) -0.0077(8) -0.0085(8) 0.0033(8)
C11 0.0204(11) 0.0224(10) 0.0289(11) -0.0093(9) -0.0118(9) 0.0001(8)
C12 0.0295(12) 0.0193(10) 0.0277(11) -0.0104(8) -0.0187(9) 0.0038(8)
C13 0.0301(12) 0.0159(9) 0.0196(9) -0.0074(8) -0.0134(9) 0.0054(8)
C14 0.0410(14) 0.0330(12) 0.0215(10) -0.0122(9) -0.0142(10) 0.0016(10)
C15 0.0158(9) 0.0158(9) 0.0170(9) -0.0077(7) -0.0065(8) 0.0030(7)
C16 0.0131(9) 0.0167(9) 0.0193(9) -0.0069(8) -0.0058(8) 0.0060(7)
C17 0.0184(10) 0.0260(11) 0.0186(10) -0.0077(8) -0.0061(8) 0.0063(8)
C18 0.0197(11) 0.0262(11) 0.0197(10) -0.0002(9) -0.0032(9) 0.0074(9)
C19 0.0176(10) 0.0165(10) 0.0274(11) 0.0003(8) -0.0015(9) -0.0001(8)
C20 0.0144(10) 0.0144(9) 0.0266(10) -0.0049(8) -0.0046(8) 0.0028(7)
C21 0.0213(11) 0.0220(11) 0.0357(12) -0.0094(9) -0.0065(9) -0.0061(9)
C22 0.093(3) 0.0400(16) 0.0538(19) 0.0118(14) -0.0412(18) -0.0097(16)
C23 0.0472(16) 0.0553(17) 0.0279(13) -0.0085(12) -0.0018(12) -0.0194(13)
C24 0.0288(12) 0.0300(12) 0.0262(11) -0.0113(10) -0.0113(10) 0.0020(10)
N1 0.0141(8) 0.0128(7) 0.0153(7) -0.0056(6) -0.0054(6) 0.0013(6)
N9 0.0133(8) 0.0105(7) 0.0140(7) -0.0039(6) -0.0044(6) 0.0009(6)
N13 0.0129(8) 0.0133(7) 0.0192(8) -0.0046(6) -0.0050(6) 0.0011(6)
N15 0.0217(9) 0.0170(8) 0.0176(8) -0.0054(7) -0.0092(7) 0.0017(7)
N21 0.0364(12) 0.0321(11) 0.0290(10) -0.0039(9) -0.0117(9) -0.0007(9)
F1 0.0531(9) 0.0242(7) 0.0426(8) 0.0112(6) -0.0180(7) -0.0111(6)
F2 0.0309(8) 0.0690(10) 0.0547(9) -0.0480(8) -0.0102(7) -0.0006(7)
F3 0.0290(7) 0.0418(8) 0.0400(7) -0.0282(6) -0.0061(6) -0.0006(6)
F4 0.0209(7) 0.0343(7) 0.0452(8) -0.0191(6) -0.0143(6) 0.0048(5)
F5 0.0194(7) 0.0485(8) 0.0462(8) -0.0193(7) -0.0140(6) 0.0029(6)
F6 0.0430(9) 0.0387(8) 0.0339(8) 0.0119(6) -0.0159(7) -0.0059(7)
P1 0.0170(3) 0.0170(2) 0.0181(2) -0.0052(2) -0.0061(2) -0.00007(19)
Fe1 0.01239(14) 0.01052(12) 0.01508(13) -0.00533(10) -0.00579(10) 0.00155(10)
O1 0.0164(7) 0.0112(6) 0.0151(6) -0.0028(5) -0.0057(6) 0.0013(5)
O2 0.0174(7) 0.0146(6) 0.0232(7) -0.0079(5) -0.0119(6) 0.0042(5)

loop_
_atom_type_symbol
_atom_type_description
_atom_type_scat_dispersion_real
_atom_type_scat_dispersion_imag
_atom_type_scat_source
C C 0.0033 0.0016 'International Tables Vol C Tables 4.2.6.8 and 6.1.1.4'
H H 0 0 'International Tables Vol C Tables 4.2.6.8 and 6.1.1.4'
N N 0.0061 0.0033 'International Tables Vol C Tables 4.2.6.8 and 6.1.1.4'
F F 0.0171 0.0103 'International Tables Vol C Tables 4.2.6.8 and 6.1.1.4'
P P 0.1023 0.0942 'International Tables Vol C Tables 4.2.6.8 and 6.1.1.4'
Fe Fe 0.3463 0.8444 'International Tables Vol C Tables 4.2.6.8 and 6.1.1.4'
O O 0.0106 0.006 'International Tables Vol C Tables 4.2.6.8 and 6.1.1.4'

loop_
_geom_angle_atom_site_label_1
_geom_angle_atom_site_label_2
_geom_angle_atom_site_label_3
_geom_angle
_geom_angle_site_symmetry_1
_geom_angle_site_symmetry_3
O2 C1 C4 109.13(15) . .
O2 C1 C2 109.03(16) . .
C4 C1 C2 108.98(15) . .
O2 C1 C3 108.90(15) . .
C4 C1 C3 109.62(16) . .
C2 C1 C3 111.14(17) . .
C1 C2 H2A 109.5 . .
C1 C2 H2B 109.5 . .
H2A C2 H2B 109.5 . .
C1 C2 H2C 109.5 . .
H2A C2 H2C 109.5 . .
H2B C2 H2C 109.5 . .
C1 C3 H3A 109.5 . .
C1 C3 H3B 109.5 . .
H3A C3 H3B 109.5 . .
C1 C3 H3C 109.5 . .
H3A C3 H3C 109.5 . .
H3B C3 H3C 109.5 . .
N1 C4 C5 123.59(17) . .
N1 C4 C1 114.53(16) . .
C5 C4 C1 121.88(17) . .
C4 C5 H5A 109.5 . .
C4 C5 H5B 109.5 . .
H5A C5 H5B 109.5 . .
C4 C5 H5C 109.5 . .
H5A C5 H5C 109.5 . .
H5B C5 H5C 109.5 . .
N1 C6 C7 107.64(14) . .
N1 C6 H6A 110.2 . .
C7 C6 H6A 110.2 . .
N1 C6 H6B 110.2 . .
C7 C6 H6B 110.2 . .
H6A C6 H6B 108.5 . .
N9 C7 C6 110.82(15) . .
N9 C7 H7A 109.5 . .
C6 C7 H7A 109.5 . .
N9 C7 H7B 109.5 . .
C6 C7 H7B 109.5 . .
H7A C7 H7B 108.1 . .
N9 C8 C9 114.74(14) . .
N9 C8 H8A 108.6 . .
C9 C8 H8A 108.6 . .
N9 C8 H8B 108.6 . .
C9 C8 H8B 108.6 . .
H8A C8 H8B 107.6 . .
N15 C9 C10 122.68(17) . .
N15 C9 C8 116.45(16) . .
C10 C9 C8 120.86(16) . .
C9 C10 C11 118.70(18) . .
C9 C10 H10 120.6 . .
C11 C10 H10 120.6 . .
C12 C11 C10 118.94(19) . .
C12 C11 H11 120.5 . .
C10 C11 H11 120.5 . .
C11 C12 C13 119.27(18) . .
C11 C12 H12 120.4 . .
C13 C12 H12 120.4 . .
N15 C13 C12 122.23(17) . .
N15 C13 C14 116.42(18) . .
C12 C13 C14 121.35(18) . .
C13 C14 H14A 109.5 . .
C13 C14 H14B 109.5 . .
H14A C14 H14B 109.5 . .
C13 C14 H14C 109.5 . .
H14A C14 H14C 109.5 . .
H14B C14 H14C 109.5 . .
N9 C15 C16 109.11(14) . .
N9 C15 H15A 109.9 . .
C16 C15 H15A 109.9 . .
N9 C15 H15B 109.9 . .
C16 C15 H15B 109.9 . .
H15A C15 H15B 108.3 . .
N13 C16 C17 122.80(18) . .
N13 C16 C15 114.93(16) . .
C17 C16 C15 122.24(17) . .
C16 C17 C18 118.19(19) . .
C16 C17 H17 120.9 . .
C18 C17 H17 120.9 . .
C19 C18 C17 119.14(19) . .
C19 C18 H18 120.4 . .
C17 C18 H18 120.4 . .
C18 C19 C20 120.55(19) . .
C18 C19 H19 119.7 . .
C20 C19 H19 119.7 . .
N13 C20 C19 120.03(19) . .
N13 C20 C21 118.68(17) . .
C19 C20 C21 121.29(18) . .
C20 C21 H21A 109.5 . .
C20 C21 H21B 109.5 . .
H21A C21 H21B 109.5 . .
C20 C21 H21C 109.5 . .
H21A C21 H21C 109.5 . .
H21B C21 H21C 109.5 . .
C23 C22 H22A 109.5 . .
C23 C22 H22B 109.5 . .
H22A C22 H22B 109.5 . .
C23 C22 H22C 109.5 . .
H22A C22 H22C 109.5 . .
H22B C22 H22C 109.5 . .
C24 C23 C22 114.1(2) . .
C24 C23 H23A 108.7 . .
C22 C23 H23A 108.7 . .
C24 C23 H23B 108.7 . .
C22 C23 H23B 108.7 . .
H23A C23 H23B 107.6 . .
N21 C24 C23 179.4(3) . .
C4 N1 C6 123.05(16) . .
C4 N1 Fe1 115.95(12) . .
C6 N1 Fe1 120.95(11) . .
C7 N9 C15 111.35(14) . .
C7 N9 C8 111.01(14) . .
C15 N9 C8 111.05(14) . .
C7 N9 Fe1 106.90(10) . .
C15 N9 Fe1 105.77(10) . .
C8 N9 Fe1 110.55(10) . .
C16 N13 C20 119.18(16) . .
C16 N13 Fe1 114.17(12) . .
C20 N13 Fe1 125.05(13) . .
C9 N15 C13 118.16(17) . .
F6 P1 F5 90.34(8) . .
F6 P1 F1 179.29(9) . .
F5 P1 F1 90.18(8) . .
F6 P1 F2 91.13(9) . .
F5 P1 F2 90.49(7) . .
F1 P1 F2 89.34(9) . .
F6 P1 F4 89.29(7) . .
F5 P1 F4 179.53(7) . .
F1 P1 F4 90.19(8) . .
F2 P1 F4 89.81(7) . .
F6 P1 F3 89.92(8) . .
F5 P1 F3 90.04(7) . .
F1 P1 F3 89.60(8) . .
F2 P1 F3 178.82(9) . .
F4 P1 F3 89.67(7) . .
O2 Fe1 O1 106.24(5) . .
O2 Fe1 O1 104.88(6) . 2_566
O1 Fe1 O1 74.12(6) . 2_566
O2 Fe1 N1 78.34(6) . .
O1 Fe1 N1 163.94(6) . .
O1 Fe1 N1 89.85(6) 2_566 .
O2 Fe1 N13 98.16(6) . .
O1 Fe1 N13 87.55(6) . .
O1 Fe1 N13 153.72(6) 2_566 .
N1 Fe1 N13 107.26(6) . .
O2 Fe1 N9 148.61(5) . .
O1 Fe1 N9 104.36(5) . .
O1 Fe1 N9 89.99(5) 2_566 .
N1 Fe1 N9 74.14(6) . .
N13 Fe1 N9 76.26(6) . .
Fe1 O1 Fe1 105.88(6) . 2_566
Fe1 O1 H1O 126.8(19) . .
Fe1 O1 H1O 121.0(19) 2_566 .
C1 O2 Fe1 121.99(11) . .

loop_
_geom_bond_atom_site_label_1
_geom_bond_atom_site_label_2
_geom_bond_distance
_geom_bond_site_symmetry_2
C1 O2 1.407(2) .
C1 C4 1.528(3) .
C1 C2 1.533(3) .
C1 C3 1.534(3) .
C2 H2A 0.98 .
C2 H2B 0.98 .
C2 H2C 0.98 .
C3 H3A 0.98 .
C3 H3B 0.98 .
C3 H3C 0.98 .
C4 N1 1.272(2) .
C4 C5 1.497(3) .
C5 H5A 0.98 .
C5 H5B 0.98 .
C5 H5C 0.98 .
C6 N1 1.467(2) .
C6 C7 1.524(3) .
C6 H6A 0.99 .
C6 H6B 0.99 .
C7 N9 1.483(2) .
C7 H7A 0.99 .
C7 H7B 0.99 .
C8 N9 1.494(2) .
C8 C9 1.513(2) .
C8 H8A 0.99 .
C8 H8B 0.99 .
C9 N15 1.349(2) .
C9 C10 1.386(3) .
C10 C11 1.388(3) .
C10 H10 0.95 .
C11 C12 1.386(3) .
C11 H11 0.95 .
C12 C13 1.385(3) .
C12 H12 0.95 .
C13 N15 1.349(2) .
C13 C14 1.506(3) .
C14 H14A 0.98 .
C14 H14B 0.98 .
C14 H14C 0.98 .
C15 N9 1.484(2) .
C15 C16 1.504(3) .
C15 H15A 0.99 .
C15 H15B 0.99 .
C16 N13 1.353(2) .
C16 C17 1.381(3) .
C17 C18 1.388(3) .
C17 H17 0.95 .
C18 C19 1.380(3) .
C18 H18 0.95 .
C19 C20 1.391(3) .
C19 H19 0.95 .
C20 N13 1.357(2) .
C20 C21 1.500(3) .
C21 H21A 0.98 .
C21 H21B 0.98 .
C21 H21C 0.98 .
C22 C23 1.491(4) .
C22 H22A 0.98 .
C22 H22B 0.98 .
C22 H22C 0.98 .
C23 C24 1.456(3) .
C23 H23A 0.99 .
C23 H23B 0.99 .
C24 N21 1.131(3) .
N1 Fe1 2.1122(15) .
N9 Fe1 2.2556(15) .
N13 Fe1 2.2144(16) .
F1 P1 1.5916(13) .
F2 P1 1.5995(13) .
F3 P1 1.6034(13) .
F4 P1 1.6021(13) .
F5 P1 1.5911(13) .
F6 P1 1.5867(14) .
Fe1 O2 1.8722(13) .
Fe1 O1 1.9716(13) .
Fe1 O1 2.0037(14) 2_566
O1 Fe1 2.0037(14) 2_566
O1 H1O 0.72(2) .
